data_7006246
loop_
_publ_author_name
'Huang, Chi-An'
'Chen, Chi-Tien'

_publ_section_title
;
 Lithium complexes supported by amine bis-phenolate ligands as
 efficient catalysts for ring-opening polymerization of L-lactide.
;
_journal_issue 47
_journal_name_full 'Dalton transactions (Cambridge, England : 2003)'
_journal_page_first 5561
_journal_page_last 5566
_journal_paper_doi 10.1039/b711100b
_journal_year 2007
_chemical_formula_sum 'C70 H114 Li2 N2 O7'
_chemical_formula_weight 1109.51
_chemical_name_systematic
;
?
;
_space_group_IT_number 2
_symmetry_cell_setting triclinic
_symmetry_space_group_name_Hall '-P 1'
_symmetry_space_group_name_H-M 'P -1'
_atom_sites_solution_hydrogens geom
_atom_sites_solution_primary direct
_atom_sites_solution_secondary difmap
_audit_creation_method SHELXL-97
_cell_angle_alpha 99.985(2)
_cell_angle_beta 106.680(2)
_cell_angle_gamma 108.834(2)
_cell_formula_units_Z 1
_cell_length_a 10.7520(10)
_cell_length_b 13.8559(13)
_cell_length_c 14.0999(12)
_cell_measurement_reflns_used 3063
_cell_measurement_temperature 293(2)
_cell_measurement_theta_max 25.42
_cell_measurement_theta_min 2.45
_cell_volume 1820.6(3)
_computing_cell_refinement 'Bruker SMART'
_computing_data_collection 'Bruker SMART'
_computing_data_reduction 'Bruker SHELXTL'
_computing_molecular_graphics 'Bruker SHELXTL'
_computing_publication_material 'Bruker SHELXTL'
_computing_structure_refinement 'SHELXL-97 (Sheldrick, 1997)'
_computing_structure_solution 'SHELXS-97 (Sheldrick, 1990)'
_diffrn_ambient_temperature 293(2)
_diffrn_measured_fraction_theta_full 0.976
_diffrn_measured_fraction_theta_max 0.976
_diffrn_measurement_device_type 'CCD area detector'
_diffrn_measurement_method 'phi and omega scans'
_diffrn_radiation_monochromator graphite
_diffrn_radiation_source 'fine-focus sealed tube'
_diffrn_radiation_type MoK\a
_diffrn_radiation_wavelength 0.71073
_diffrn_reflns_av_R_equivalents 0.0219
_diffrn_reflns_av_sigmaI/netI 0.0427
_diffrn_reflns_limit_h_max 13
_diffrn_reflns_limit_h_min -12
_diffrn_reflns_limit_k_max 17
_diffrn_reflns_limit_k_min -16
_diffrn_reflns_limit_l_max 17
_diffrn_reflns_limit_l_min -14
_diffrn_reflns_number 10349
_diffrn_reflns_theta_full 26.05
_diffrn_reflns_theta_max 26.05
_diffrn_reflns_theta_min 2.15
_exptl_absorpt_coefficient_mu 0.063
_exptl_absorpt_correction_T_max 1.000
_exptl_absorpt_correction_T_min 0.670
_exptl_absorpt_correction_type SADABS
_exptl_crystal_colour colorless
_exptl_crystal_density_diffrn 1.012
_exptl_crystal_density_method 'not measured'
_exptl_crystal_description parallelepiped
_exptl_crystal_F_000 610
_exptl_crystal_size_max 0.34
_exptl_crystal_size_mid 0.28
_exptl_crystal_size_min 0.12
_refine_diff_density_max 0.257
_refine_diff_density_min -0.253
_refine_diff_density_rms 0.040
_refine_ls_extinction_method none
_refine_ls_goodness_of_fit_ref 1.086
_refine_ls_hydrogen_treatment mixed
_refine_ls_matrix_type full
_refine_ls_number_parameters 422
_refine_ls_number_reflns 7020
_refine_ls_number_restraints 0
_refine_ls_restrained_S_all 1.086
_refine_ls_R_factor_all 0.1047
_refine_ls_R_factor_gt 0.0642
_refine_ls_shift/su_max 0.000
_refine_ls_shift/su_mean 0.000
_refine_ls_structure_factor_coef Fsqd
_refine_ls_weighting_details 'calc w=1/[\s^2^(Fo^2^)+(0.1000P)^2^+0.0000P] where P=(Fo^2^+2Fc^2^)/3'
_refine_ls_weighting_scheme calc
_refine_ls_wR_factor_gt 0.1714
_refine_ls_wR_factor_ref 0.1939
_reflns_number_gt 4093
_reflns_number_total 7020
_reflns_threshold_expression >2sigma(I)
_cod_data_source_file b711100b.txt
_cod_data_source_block compound_5_EEt2O
_cod_depositor_comments
;
The following automatic conversions were performed:
'_symmetry_cell_setting' value 'Triclinic' changed to 'triclinic'
according to '/home/saulius/struct/CIF-dictionaries/cif_core.dic'
dictionary named 'cif_core.dic' version 2.4.1 from 2010-06-29.

Automatic conversion script
Id: cif_fix_enum 1527 2010-12-29 10:47:43Z saulius 
;
_cod_original_sg_symbol_H-M P-1
_cod_database_code 7006246

loop_
_symmetry_equiv_pos_as_xyz
'x, y, z'
'-x, -y, -z'

loop_
_atom_site_label
_atom_site_type_symbol
_atom_site_fract_x
_atom_site_fract_y
_atom_site_fract_z
_atom_site_U_iso_or_equiv
_atom_site_adp_type
_atom_site_occupancy
_atom_site_symmetry_multiplicity
_atom_site_calc_flag
_atom_site_refinement_flags
_atom_site_disorder_assembly
_atom_site_disorder_group
Li1 Li 0.0395(4) 0.6081(3) 0.4182(3) 0.0527(8) Uani 1 1 d . B .
O1 O -0.00552(14) 0.65264(11) 0.53691(10) 0.0481(4) Uani 1 1 d . B .
O2 O 0.00573(13) 0.46456(11) 0.34866(10) 0.0476(4) Uani 1 1 d . . .
O3 O 0.0908(2) 0.71804(14) 0.34112(13) 0.0730(5) Uani 1 1 d . . .
O4 O -0.034(4) -0.008(4) -0.024(2) 0.58(3) Uani 0.50 1 d P . .
N N 0.25500(17) 0.66278(13) 0.49193(12) 0.0471(4) Uani 1 1 d . . .
C1 C 0.0796(2) 0.75718(15) 0.59033(14) 0.0449(5) Uani 1 1 d . . .
C2 C 0.0258(2) 0.83525(17) 0.60868(16) 0.0509(5) Uani 1 1 d . . .
C3 C 0.1229(2) 0.93761(18) 0.67112(17) 0.0563(6) Uani 1 1 d . . .
H3A H 0.0880 0.9897 0.6843 0.068 Uiso 1 1 calc R B .
C4 C 0.2670(2) 0.96628(17) 0.71443(17) 0.0554(6) Uani 1 1 d . . .
C5 C 0.3170(2) 0.88835(18) 0.68896(16) 0.0548(5) Uani 1 1 d . . .
H5A H 0.4139 0.9059 0.7138 0.066 Uiso 1 1 calc R B .
C6 C 0.2272(2) 0.78587(16) 0.62807(15) 0.0478(5) Uani 1 1 d . B .
C7 C 0.2860(2) 0.70379(17) 0.60354(16) 0.0517(5) Uani 1 1 d . B .
H7A H 0.3876 0.7352 0.6401 0.062 Uiso 1 1 calc R . .
H7B H 0.2470 0.6446 0.6288 0.062 Uiso 1 1 calc R . .
C8 C 0.2935(2) 0.57022(17) 0.47281(15) 0.0503(5) Uani 1 1 d . . .
H8A H 0.2525 0.5204 0.5068 0.060 Uiso 1 1 calc R . .
H8B H 0.3954 0.5942 0.5033 0.060 Uiso 1 1 calc R . .
C9 C 0.2443(2) 0.51333(16) 0.35936(15) 0.0466(5) Uani 1 1 d . . .
C10 C 0.3415(2) 0.50808(17) 0.31450(16) 0.0506(5) Uani 1 1 d . . .
H10A H 0.4373 0.5408 0.3552 0.061 Uiso 1 1 calc R . .
C11 C 0.3006(2) 0.45556(17) 0.21069(16) 0.0495(5) Uani 1 1 d . . .
C12 C 0.1575(2) 0.41313(18) 0.15260(16) 0.0510(5) Uani 1 1 d . . .
H12A H 0.1284 0.3802 0.0821 0.061 Uiso 1 1 calc R . .
C13 C 0.0540(2) 0.41638(16) 0.19264(15) 0.0475(5) Uani 1 1 d . . .
C14 C 0.0986(2) 0.46354(16) 0.29929(15) 0.0434(5) Uani 1 1 d . B .
C15 C 0.3208(3) 0.7455(2) 0.44860(19) 0.0646(6) Uani 1 1 d . B .
H15A H 0.4076 0.7410 0.4453 0.078 Uiso 1 1 calc R A 1
H15B H 0.3452 0.8150 0.4947 0.078 Uiso 1 1 calc R A 1
C16 C 0.2264(7) 0.7363(6) 0.3415(6) 0.0892(18) Uani 0.50 1 d P B 1
H16A H 0.236(8) 0.820(7) 0.327(5) 0.107 Uiso 0.50 1 d P C 1
H16B H 0.200(6) 0.660(5) 0.275(5) 0.107 Uiso 0.50 1 d P D 1
C16' C 0.2314(6) 0.8012(4) 0.4069(4) 0.0572(12) Uani 0.50 1 d P B 2
H16C H 0.225(5) 0.842(4) 0.457(4) 0.069 Uiso 0.50 1 d P E 2
H16D H 0.274(6) 0.850(5) 0.367(4) 0.069 Uiso 0.50 1 d P F 2
C17 C 0.0065(5) 0.7485(4) 0.2649(3) 0.1401(16) Uani 1 1 d . B .
H17A H 0.0664 0.8033 0.2456 0.210 Uiso 1 1 calc R . .
H17B H -0.0521 0.7751 0.2923 0.210 Uiso 1 1 calc R . .
H17C H -0.0520 0.6878 0.2051 0.210 Uiso 1 1 calc R . .
C18 C 0.3705(3) 1.07692(19) 0.7878(2) 0.0704(7) Uani 1 1 d . . .
C19 C 0.4468(4) 1.0640(3) 0.8923(2) 0.1153(12) Uani 1 1 d . B .
H19A H 0.3787 1.0324 0.9213 0.173 Uiso 1 1 calc R . .
H19B H 0.5130 1.1327 0.9389 0.173 Uiso 1 1 calc R . .
H19C H 0.4962 1.0189 0.8820 0.173 Uiso 1 1 calc R . .
C20 C 0.2952(4) 1.1514(2) 0.8078(3) 0.1007(10) Uani 1 1 d . B .
H20A H 0.2278 1.1203 0.8375 0.151 Uiso 1 1 calc R . .
H20B H 0.2473 1.1610 0.7436 0.151 Uiso 1 1 calc R . .
H20C H 0.3636 1.2192 0.8549 0.151 Uiso 1 1 calc R . .
C21 C 0.4768(3) 1.1296(2) 0.7408(3) 0.1024(11) Uani 1 1 d . B .
H21A H 0.4274 1.1381 0.6763 0.154 Uiso 1 1 calc R . .
H21B H 0.5269 1.0855 0.7288 0.154 Uiso 1 1 calc R . .
H21C H 0.5426 1.1983 0.7877 0.154 Uiso 1 1 calc R . .
C22 C -0.1332(3) 0.81168(19) 0.56710(19) 0.0630(6) Uani 1 1 d . . .
C23 C -0.2048(3) 0.7464(3) 0.6251(4) 0.1175(13) Uani 1 1 d . B .
H23A H -0.2659 0.6760 0.5796 0.176 Uiso 1 1 calc R . .
H23B H -0.2594 0.7795 0.6505 0.176 Uiso 1 1 calc R . .
H23C H -0.1348 0.7418 0.6823 0.176 Uiso 1 1 calc R . .
C24 C -0.1620(3) 0.9128(2) 0.5762(3) 0.0971(10) Uani 1 1 d . B .
H24A H -0.1423 0.9438 0.5235 0.146 Uiso 1 1 calc R . .
H24B H -0.1025 0.9627 0.6432 0.146 Uiso 1 1 calc R . .
H24C H -0.2593 0.8957 0.5674 0.146 Uiso 1 1 calc R . .
C25 C -0.1989(4) 0.7527(4) 0.4508(3) 0.1406(18) Uani 1 1 d . B .
H25A H -0.1468 0.7926 0.4155 0.211 Uiso 1 1 calc R . .
H25B H -0.2954 0.7451 0.4240 0.211 Uiso 1 1 calc R . .
H25C H -0.1955 0.6833 0.4400 0.211 Uiso 1 1 calc R . .
C26 C 0.4102(2) 0.4461(2) 0.16466(18) 0.0577(6) Uani 1 1 d . B .
C27 C 0.5000(14) 0.3906(9) 0.2284(8) 0.059(3) Uani 0.30 1 d P B 1
H27A H 0.4374 0.3228 0.2278 0.088 Uiso 0.30 1 calc PR B 1
H27B H 0.5518 0.4354 0.2985 0.088 Uiso 0.30 1 calc PR B 1
H27C H 0.5649 0.3802 0.1970 0.088 Uiso 0.30 1 calc PR B 1
C28 C 0.5092(13) 0.5473(9) 0.1773(11) 0.228(7) Uani 0.70 1 d P B 1
H28A H 0.5982 0.5601 0.2288 0.342 Uiso 0.70 1 calc PR B 1
H28B H 0.4762 0.6008 0.1991 0.342 Uiso 0.70 1 calc PR B 1
H28C H 0.5208 0.5503 0.1127 0.342 Uiso 0.70 1 calc PR B 1
C29 C 0.3451(12) 0.3882(11) 0.0552(8) 0.219(6) Uani 0.70 1 d P B 1
H29A H 0.2976 0.3137 0.0466 0.329 Uiso 0.70 1 calc PR B 1
H29B H 0.4167 0.3979 0.0256 0.329 Uiso 0.70 1 calc PR B 1
H29C H 0.2781 0.4148 0.0211 0.329 Uiso 0.70 1 calc PR B 1
C27' C 0.4878(17) 0.3977(15) 0.2203(11) 0.295(10) Uani 0.70 1 d P B 2
H27D H 0.4247 0.3309 0.2213 0.442 Uiso 0.70 1 calc PR B 2
H27E H 0.5415 0.4434 0.2899 0.442 Uiso 0.70 1 calc PR B 2
H27F H 0.5509 0.3853 0.1880 0.442 Uiso 0.70 1 calc PR B 2
C28' C 0.5062(12) 0.5633(10) 0.1666(7) 0.049(3) Uani 0.30 1 d P B 2
H28D H 0.5421 0.6112 0.2351 0.074 Uiso 0.30 1 calc PR B 2
H28E H 0.4501 0.5883 0.1187 0.074 Uiso 0.30 1 calc PR B 2
H28F H 0.5837 0.5603 0.1471 0.074 Uiso 0.30 1 calc PR B 2
C29' C 0.3458(11) 0.3761(6) 0.0484(6) 0.0349(19) Uani 0.30 1 d P B 2
H29D H 0.3013 0.3024 0.0442 0.052 Uiso 0.30 1 calc PR B 2
H29E H 0.4197 0.3849 0.0213 0.052 Uiso 0.30 1 calc PR B 2
H29F H 0.2770 0.3982 0.0087 0.052 Uiso 0.30 1 calc PR B 2
C30 C -0.1036(2) 0.3661(2) 0.12103(17) 0.0622(6) Uani 1 1 d . B .
C31 C -0.1238(3) 0.3317(3) 0.00660(19) 0.0871(9) Uani 1 1 d . . .
H31A H -0.0874 0.2778 -0.0050 0.131 Uiso 1 1 calc R B .
H31B H -0.0741 0.3922 -0.0118 0.131 Uiso 1 1 calc R . .
H31C H -0.2226 0.3036 -0.0352 0.131 Uiso 1 1 calc R . .
C32 C -0.1831(3) 0.2716(3) 0.1493(2) 0.1074(12) Uani 1 1 d . . .
H32A H -0.1432 0.2192 0.1425 0.161 Uiso 1 1 calc R B .
H32B H -0.2806 0.2412 0.1039 0.161 Uiso 1 1 calc R . .
H32C H -0.1765 0.2941 0.2196 0.161 Uiso 1 1 calc R . .
C33 C -0.1668(3) 0.4519(3) 0.1313(3) 0.1032(11) Uani 1 1 d . . .
H33A H -0.2649 0.4214 0.0871 0.155 Uiso 1 1 calc R B .
H33B H -0.1167 0.5109 0.1112 0.155 Uiso 1 1 calc R . .
H33C H -0.1579 0.4765 0.2018 0.155 Uiso 1 1 calc R . .
H1 H 0.014(3) 0.409(2) 0.405(2) 0.086(8) Uiso 1 1 d . . .
C34 C -0.109(3) -0.012(3) -0.073(2) 0.58(3) Uani 1 1 d . . .
H34A H -0.0652 -0.0122 -0.1240 0.691 Uiso 1 1 calc R . .
H34B H -0.0885 0.0635 -0.0458 0.691 Uiso 1 1 calc R . .
C35 C -0.224(3) -0.028(2) -0.1371(18) 0.503(16) Uani 1 1 d . . .
H35A H -0.2124 0.0256 -0.1726 0.755 Uiso 1 1 calc R . .
H35B H -0.2885 -0.0254 -0.1031 0.755 Uiso 1 1 calc R . .
H35C H -0.2598 -0.0971 -0.1861 0.755 Uiso 1 1 calc R . .

loop_
_atom_site_aniso_label
_atom_site_aniso_U_11
_atom_site_aniso_U_22
_atom_site_aniso_U_33
_atom_site_aniso_U_23
_atom_site_aniso_U_13
_atom_site_aniso_U_12
Li1 0.050(2) 0.056(2) 0.050(2) 0.0117(16) 0.0187(17) 0.0199(17)
O1 0.0426(8) 0.0449(8) 0.0455(8) 0.0047(6) 0.0158(6) 0.0081(6)
O2 0.0400(7) 0.0512(8) 0.0486(8) 0.0101(7) 0.0211(6) 0.0125(6)
O3 0.0770(12) 0.0817(13) 0.0728(12) 0.0380(10) 0.0307(10) 0.0360(10)
O4 0.42(7) 0.88(6) 0.26(4) 0.10(4) -0.15(3) 0.33(6)
N 0.0446(9) 0.0468(10) 0.0454(10) 0.0085(7) 0.0199(8) 0.0123(8)
C1 0.0457(11) 0.0429(11) 0.0386(11) 0.0072(8) 0.0164(9) 0.0098(9)
C2 0.0497(12) 0.0513(13) 0.0460(12) 0.0093(9) 0.0169(10) 0.0162(10)
C3 0.0618(14) 0.0475(13) 0.0561(14) 0.0105(10) 0.0210(11) 0.0203(11)
C4 0.0600(14) 0.0471(12) 0.0486(13) 0.0081(10) 0.0180(11) 0.0129(11)
C5 0.0449(12) 0.0560(13) 0.0473(12) 0.0059(10) 0.0118(10) 0.0093(10)
C6 0.0450(11) 0.0483(12) 0.0428(11) 0.0068(9) 0.0150(9) 0.0139(10)
C7 0.0411(11) 0.0558(13) 0.0468(12) 0.0055(10) 0.0121(9) 0.0134(10)
C8 0.0365(10) 0.0560(13) 0.0490(12) 0.0073(10) 0.0121(9) 0.0140(10)
C9 0.0420(11) 0.0517(12) 0.0443(11) 0.0102(9) 0.0168(9) 0.0174(10)
C10 0.0383(11) 0.0574(13) 0.0534(13) 0.0112(10) 0.0168(10) 0.0181(10)
C11 0.0493(12) 0.0542(13) 0.0527(13) 0.0175(10) 0.0259(10) 0.0227(10)
C12 0.0501(12) 0.0577(13) 0.0435(12) 0.0114(9) 0.0192(10) 0.0194(10)
C13 0.0437(11) 0.0500(12) 0.0454(12) 0.0109(9) 0.0170(9) 0.0154(10)
C14 0.0377(10) 0.0459(11) 0.0477(12) 0.0124(9) 0.0191(9) 0.0157(9)
C15 0.0607(14) 0.0566(14) 0.0739(17) 0.0171(12) 0.0356(13) 0.0115(12)
C16 0.092(5) 0.094(5) 0.087(5) 0.040(4) 0.046(4) 0.025(4)
C16' 0.070(3) 0.050(3) 0.055(3) 0.018(2) 0.033(3) 0.019(3)
C17 0.151(4) 0.156(4) 0.134(3) 0.088(3) 0.033(3) 0.080(3)
C18 0.0696(16) 0.0474(14) 0.0657(16) 0.0019(11) 0.0123(13) 0.0069(12)
C19 0.125(3) 0.083(2) 0.068(2) -0.0081(16) -0.0127(19) 0.013(2)
C20 0.106(2) 0.0544(17) 0.108(2) -0.0112(15) 0.030(2) 0.0158(16)
C21 0.084(2) 0.0656(18) 0.126(3) 0.0101(17) 0.040(2) -0.0009(16)
C22 0.0547(13) 0.0610(15) 0.0710(16) 0.0119(12) 0.0198(12) 0.0268(12)
C23 0.077(2) 0.117(3) 0.207(4) 0.088(3) 0.081(2) 0.051(2)
C24 0.0720(18) 0.079(2) 0.138(3) 0.0286(19) 0.0247(18) 0.0415(16)
C25 0.098(2) 0.185(4) 0.090(2) -0.029(3) -0.027(2) 0.085(3)
C26 0.0526(13) 0.0748(16) 0.0567(14) 0.0188(12) 0.0305(11) 0.0296(13)
C27 0.070(6) 0.092(6) 0.045(5) 0.034(5) 0.020(5) 0.063(6)
C28 0.221(10) 0.120(8) 0.374(16) 0.004(8) 0.256(11) 0.011(7)
C29 0.138(8) 0.364(15) 0.156(9) -0.014(9) 0.097(7) 0.108(9)
C27' 0.372(16) 0.62(3) 0.292(13) 0.329(16) 0.288(13) 0.45(2)
C28' 0.040(5) 0.054(6) 0.039(4) 0.021(4) 0.014(4) -0.005(4)
C29' 0.048(5) 0.032(3) 0.023(4) -0.002(3) 0.018(4) 0.013(3)
C30 0.0451(12) 0.0830(17) 0.0456(13) 0.0129(12) 0.0139(10) 0.0149(12)
C31 0.0567(15) 0.124(3) 0.0493(15) 0.0093(15) 0.0091(12) 0.0153(16)
C32 0.0731(19) 0.113(3) 0.0673(19) 0.0208(17) 0.0044(15) -0.0262(18)
C33 0.0679(18) 0.158(3) 0.085(2) 0.026(2) 0.0138(16) 0.065(2)
C34 0.47(5) 0.72(5) 0.38(4) -0.03(4) -0.10(3) 0.37(4)
C35 0.51(4) 0.69(4) 0.46(3) 0.09(3) 0.27(3) 0.38(4)

loop_
_atom_type_symbol
_atom_type_description
_atom_type_scat_dispersion_real
_atom_type_scat_dispersion_imag
_atom_type_scat_source
C C 0.0033 0.0016 'International Tables Vol C Tables 4.2.6.8 and 6.1.1.4'
H H 0.0000 0.0000 'International Tables Vol C Tables 4.2.6.8 and 6.1.1.4'
Li Li -0.0003 0.0001 'International Tables Vol C Tables 4.2.6.8 and 6.1.1.4'
N N 0.0061 0.0033 'International Tables Vol C Tables 4.2.6.8 and 6.1.1.4'
O O 0.0106 0.0060 'International Tables Vol C Tables 4.2.6.8 and 6.1.1.4'

loop_
_geom_angle_atom_site_label_1
_geom_angle_atom_site_label_2
_geom_angle_atom_site_label_3
_geom_angle
_geom_angle_site_symmetry_1
_geom_angle_site_symmetry_3
_geom_angle_publ_flag
O2 Li1 O1 126.6(2) . . ?
O2 Li1 O3 115.68(18) . . ?
O1 Li1 O3 116.49(18) . . ?
O2 Li1 N 97.90(16) . . ?
O1 Li1 N 98.08(16) . . ?
O3 Li1 N 83.78(15) . . ?
O2 Li1 C1 150.50(18) . . ?
O1 Li1 C1 28.07(8) . . ?
O3 Li1 C1 93.43(14) . . ?
N Li1 C1 79.70(13) . . ?
O2 Li1 C14 27.90(7) . . ?
O1 Li1 C14 149.95(18) . . ?
O3 Li1 C14 93.12(14) . . ?
N Li1 C14 79.14(12) . . ?
C1 Li1 C14 157.02(16) . . ?
C1 O1 Li1 110.41(15) . . ?
C14 O2 Li1 111.15(15) . . ?
C14 O2 H1 108.0(12) . . ?
Li1 O2 H1 113.7(13) . . ?
C17 O3 C16' 115.5(3) . . ?
C17 O3 Li1 131.9(2) . . ?
C16' O3 Li1 107.9(2) . . ?
O4 O4 C34 166(10) 2 . ?
O4 O4 C34 7(6) 2 2 ?
C34 O4 C34 174(5) . 2 ?
C15 N C8 112.49(16) . . ?
C15 N C7 112.84(17) . . ?
C8 N C7 109.81(15) . . ?
C15 N Li1 107.55(17) . . ?
C8 N Li1 107.00(16) . . ?
C7 N Li1 106.80(15) . . ?
O1 C1 C2 122.64(18) . . ?
O1 C1 C6 117.78(17) . . ?
C2 C1 C6 119.58(19) . . ?
O1 C1 Li1 41.52(11) . . ?
C2 C1 Li1 134.38(16) . . ?
C6 C1 Li1 92.28(14) . . ?
C3 C2 C1 117.3(2) . . ?
C3 C2 C22 119.72(19) . . ?
C1 C2 C22 122.95(19) . . ?
C4 C3 C2 124.3(2) . . ?
C4 C3 H3A 117.8 . . ?
C2 C3 H3A 117.8 . . ?
C3 C4 C5 116.6(2) . . ?
C3 C4 C18 123.5(2) . . ?
C5 C4 C18 119.9(2) . . ?
C6 C5 C4 122.0(2) . . ?
C6 C5 H5A 119.0 . . ?
C4 C5 H5A 119.0 . . ?
C5 C6 C1 119.94(19) . . ?
C5 C6 C7 120.18(19) . . ?
C1 C6 C7 119.86(18) . . ?
N C7 C6 113.38(17) . . ?
N C7 H7A 108.9 . . ?
C6 C7 H7A 108.9 . . ?
N C7 H7B 108.9 . . ?
C6 C7 H7B 108.9 . . ?
H7A C7 H7B 107.7 . . ?
N C8 C9 112.93(16) . . ?
N C8 H8A 109.0 . . ?
C9 C8 H8A 109.0 . . ?
N C8 H8B 109.0 . . ?
C9 C8 H8B 109.0 . . ?
H8A C8 H8B 107.8 . . ?
C10 C9 C14 119.93(18) . . ?
C10 C9 C8 120.18(18) . . ?
C14 C9 C8 119.88(17) . . ?
C9 C10 C11 122.02(19) . . ?
C9 C10 H10A 119.0 . . ?
C11 C10 H10A 119.0 . . ?
C12 C11 C10 116.56(18) . . ?
C12 C11 C26 122.66(19) . . ?
C10 C11 C26 120.78(19) . . ?
C11 C12 C13 124.32(19) . . ?
C11 C12 H12A 117.8 . . ?
C13 C12 H12A 117.8 . . ?
C12 C13 C14 117.39(18) . . ?
C12 C13 C30 120.30(18) . . ?
C14 C13 C30 122.28(17) . . ?
O2 C14 C13 122.63(17) . . ?
O2 C14 C9 117.89(17) . . ?
C13 C14 C9 119.49(17) . . ?
O2 C14 Li1 40.94(11) . . ?
C13 C14 Li1 134.33(15) . . ?
C9 C14 Li1 92.35(14) . . ?
N C15 C16' 114.3(3) . . ?
N C15 C16 113.3(3) . . ?
C16' C15 C16 45.1(4) . . ?
N C15 H15A 108.9 . . ?
C16' C15 H15A 135.8 . . ?
C16 C15 H15A 108.9 . . ?
N C15 H15B 108.9 . . ?
C16' C15 H15B 66.3 . . ?
C16 C15 H15B 108.9 . . ?
H15A C15 H15B 107.7 . . ?
C15 C16 H16A 114(3) . . ?
C15 C16 H16B 116(3) . . ?
H16A C16 H16B 123(5) . . ?
C15 C16 H16D 90(2) . . ?
H16A C16 H16D 23(4) . . ?
H16B C16 H16D 143(4) . . ?
O3 C16' C15 106.7(4) . . ?
O3 C16' H16A 85(4) . . ?
C15 C16' H16A 115(4) . . ?
O3 C16' H16C 110(3) . . ?
C15 C16' H16C 109(3) . . ?
H16A C16' H16C 127(5) . . ?
O3 C16' H16D 112(3) . . ?
C15 C16' H16D 112(3) . . ?
H16A C16' H16D 29(4) . . ?
H16C C16' H16D 107(5) . . ?
O3 C17 H17A 109.5 . . ?
O3 C17 H17B 109.5 . . ?
H17A C17 H17B 109.5 . . ?
O3 C17 H17C 109.5 . . ?
H17A C17 H17C 109.5 . . ?
H17B C17 H17C 109.5 . . ?
C21 C18 C4 109.8(2) . . ?
C21 C18 C19 110.7(3) . . ?
C4 C18 C19 108.5(2) . . ?
C21 C18 C20 107.6(2) . . ?
C4 C18 C20 112.2(2) . . ?
C19 C18 C20 108.0(3) . . ?
C18 C19 H19A 109.5 . . ?
C18 C19 H19B 109.5 . . ?
H19A C19 H19B 109.5 . . ?
C18 C19 H19C 109.5 . . ?
H19A C19 H19C 109.5 . . ?
H19B C19 H19C 109.5 . . ?
C18 C20 H20A 109.5 . . ?
C18 C20 H20B 109.5 . . ?
H20A C20 H20B 109.5 . . ?
C18 C20 H20C 109.5 . . ?
H20A C20 H20C 109.5 . . ?
H20B C20 H20C 109.5 . . ?
C18 C21 H21A 109.5 . . ?
C18 C21 H21B 109.5 . . ?
H21A C21 H21B 109.5 . . ?
C18 C21 H21C 109.5 . . ?
H21A C21 H21C 109.5 . . ?
H21B C21 H21C 109.5 . . ?
C23 C22 C24 109.1(2) . . ?
C23 C22 C25 110.5(3) . . ?
C24 C22 C25 104.9(2) . . ?
C23 C22 C2 109.7(2) . . ?
C24 C22 C2 112.5(2) . . ?
C25 C22 C2 110.0(2) . . ?
C22 C23 H23A 109.5 . . ?
C22 C23 H23B 109.5 . . ?
H23A C23 H23B 109.5 . . ?
C22 C23 H23C 109.5 . . ?
H23A C23 H23C 109.5 . . ?
H23B C23 H23C 109.5 . . ?
C22 C24 H24A 109.5 . . ?
C22 C24 H24B 109.5 . . ?
H24A C24 H24B 109.5 . . ?
C22 C24 H24C 109.5 . . ?
H24A C24 H24C 109.5 . . ?
H24B C24 H24C 109.5 . . ?
C22 C25 H25A 109.5 . . ?
C22 C25 H25B 109.5 . . ?
H25A C25 H25B 109.5 . . ?
C22 C25 H25C 109.5 . . ?
H25A C25 H25C 109.5 . . ?
H25B C25 H25C 109.5 . . ?
C27' C26 C28 105.2(10) . . ?
C27' C26 C29 111.4(9) . . ?
C28 C26 C29 108.4(8) . . ?
C27' C26 C11 108.8(4) . . ?
C28 C26 C11 110.9(4) . . ?
C29 C26 C11 111.8(4) . . ?
C27' C26 C29' 106.3(8) . . ?
C28 C26 C29' 110.6(6) . . ?
C29 C26 C29' 5.1(8) . . ?
C11 C26 C29' 114.5(4) . . ?
C27' C26 C27 0.3(10) . . ?
C28 C26 C27 105.0(8) . . ?
C29 C26 C27 111.3(7) . . ?
C11 C26 C27 109.1(5) . . ?
C29' C26 C27 106.1(5) . . ?
C27' C26 C28' 113.1(9) . . ?
C28 C26 C28' 8.0(9) . . ?
C29 C26 C28' 103.1(7) . . ?
C11 C26 C28' 108.5(5) . . ?
C29' C26 C28' 105.8(5) . . ?
C27 C26 C28' 112.9(6) . . ?
C26 C27 H27A 109.5 . . ?
C26 C27 H27B 109.5 . . ?
H27A C27 H27B 109.5 . . ?
C26 C27 H27C 109.5 . . ?
H27A C27 H27C 109.5 . . ?
H27B C27 H27C 109.5 . . ?
C26 C28 H28A 109.5 . . ?
C26 C28 H28B 109.5 . . ?
H28A C28 H28B 109.5 . . ?
C26 C28 H28C 109.5 . . ?
H28A C28 H28C 109.5 . . ?
H28B C28 H28C 109.5 . . ?
C26 C29 H29A 109.5 . . ?
C26 C29 H29B 109.5 . . ?
H29A C29 H29B 109.5 . . ?
C26 C29 H29C 109.5 . . ?
H29A C29 H29C 109.5 . . ?
H29B C29 H29C 109.5 . . ?
C26 C27' H27D 109.5 . . ?
C26 C27' H27E 109.5 . . ?
H27D C27' H27E 109.5 . . ?
C26 C27' H27F 109.5 . . ?
H27D C27' H27F 109.5 . . ?
H27E C27' H27F 109.5 . . ?
C26 C28' H28D 109.5 . . ?
C26 C28' H28E 109.5 . . ?
H28D C28' H28E 109.5 . . ?
C26 C28' H28F 109.5 . . ?
H28D C28' H28F 109.5 . . ?
H28E C28' H28F 109.5 . . ?
C26 C29' H29D 109.5 . . ?
C26 C29' H29E 109.5 . . ?
H29D C29' H29E 109.5 . . ?
C26 C29' H29F 109.5 . . ?
H29D C29' H29F 109.5 . . ?
H29E C29' H29F 109.5 . . ?
C32 C30 C31 109.4(2) . . ?
C32 C30 C13 110.6(2) . . ?
C31 C30 C13 112.21(18) . . ?
C32 C30 C33 110.4(3) . . ?
C31 C30 C33 105.4(2) . . ?
C13 C30 C33 108.8(2) . . ?
C30 C31 H31A 109.5 . . ?
C30 C31 H31B 109.5 . . ?
H31A C31 H31B 109.5 . . ?
C30 C31 H31C 109.5 . . ?
H31A C31 H31C 109.5 . . ?
H31B C31 H31C 109.5 . . ?
C30 C32 H32A 109.5 . . ?
C30 C32 H32B 109.5 . . ?
H32A C32 H32B 109.5 . . ?
C30 C32 H32C 109.5 . . ?
H32A C32 H32C 109.5 . . ?
H32B C32 H32C 109.5 . . ?
C30 C33 H33A 109.5 . . ?
C30 C33 H33B 109.5 . . ?
H33A C33 H33B 109.5 . . ?
C30 C33 H33C 109.5 . . ?
H33A C33 H33C 109.5 . . ?
H33B C33 H33C 109.5 . . ?
O4 C34 C35 171(6) . . ?
O4 C34 O4 6(5) . 2 ?
C35 C34 O4 173(4) . 2 ?
O4 C34 H34A 92.9 . . ?
C35 C34 H34A 92.9 . . ?
O4 C34 H34A 94.2 2 . ?
O4 C34 H34B 92.9 . . ?
C35 C34 H34B 92.9 . . ?
O4 C34 H34B 86.5 2 . ?
H34A C34 H34B 103.0 . . ?
C34 C35 H35A 109.5 . . ?
C34 C35 H35B 109.5 . . ?
H35A C35 H35B 109.5 . . ?
C34 C35 H35C 109.5 . . ?
H35A C35 H35C 109.5 . . ?
H35B C35 H35C 109.5 . . ?

loop_
_geom_bond_atom_site_label_1
_geom_bond_atom_site_label_2
_geom_bond_distance
_geom_bond_site_symmetry_2
_geom_bond_publ_flag
Li1 O2 1.924(4) . ?
Li1 O1 1.928(4) . ?
Li1 O3 2.045(4) . ?
Li1 N 2.058(4) . ?
Li1 C1 2.726(4) . ?
Li1 C14 2.738(4) . ?
O1 C1 1.369(2) . ?
O2 C14 1.374(2) . ?
O2 H1 1.20(3) . ?
O3 C17 1.414(4) . ?
O3 C16' 1.474(6) . ?
O4 O4 0.77(3) 2 ?
O4 C34 0.888(19) . ?
O4 C34 1.64(3) 2 ?
N C15 1.468(3) . ?
N C8 1.475(3) . ?
N C7 1.475(3) . ?
C1 C2 1.401(3) . ?
C1 C6 1.413(3) . ?
C2 C3 1.400(3) . ?
C2 C22 1.540(3) . ?
C3 C4 1.381(3) . ?
C3 H3A 0.9300 . ?
C4 C5 1.391(3) . ?
C4 C18 1.532(3) . ?
C5 C6 1.379(3) . ?
C5 H5A 0.9300 . ?
C6 C7 1.505(3) . ?
C7 H7A 0.9700 . ?
C7 H7B 0.9700 . ?
C8 C9 1.506(3) . ?
C8 H8A 0.9700 . ?
C8 H8B 0.9700 . ?
C9 C10 1.382(3) . ?
C9 C14 1.409(3) . ?
C10 C11 1.386(3) . ?
C10 H10A 0.9300 . ?
C11 C12 1.382(3) . ?
C11 C26 1.528(3) . ?
C12 C13 1.395(3) . ?
C12 H12A 0.9300 . ?
C13 C14 1.400(3) . ?
C13 C30 1.545(3) . ?
C15 C16' 1.474(6) . ?
C15 C16 1.515(7) . ?
C15 H15A 0.9700 . ?
C15 H15B 0.9700 . ?
C16 H16A 1.19(9) . ?
C16 H16B 1.18(7) . ?
C16 H16D 1.43(6) . ?
C16' H16A 1.21(8) . ?
C16' H16C 0.86(5) . ?
C16' H16D 1.03(7) . ?
C17 H17A 0.9600 . ?
C17 H17B 0.9600 . ?
C17 H17C 0.9600 . ?
C18 C21 1.530(4) . ?
C18 C19 1.539(4) . ?
C18 C20 1.539(4) . ?
C19 H19A 0.9600 . ?
C19 H19B 0.9600 . ?
C19 H19C 0.9600 . ?
C20 H20A 0.9600 . ?
C20 H20B 0.9600 . ?
C20 H20C 0.9600 . ?
C21 H21A 0.9600 . ?
C21 H21B 0.9600 . ?
C21 H21C 0.9600 . ?
C22 C23 1.499(4) . ?
C22 C24 1.522(4) . ?
C22 C25 1.535(4) . ?
C23 H23A 0.9600 . ?
C23 H23B 0.9600 . ?
C23 H23C 0.9600 . ?
C24 H24A 0.9600 . ?
C24 H24B 0.9600 . ?
C24 H24C 0.9600 . ?
C25 H25A 0.9600 . ?
C25 H25B 0.9600 . ?
C25 H25C 0.9600 . ?
C26 C27' 1.389(11) . ?
C26 C28 1.404(10) . ?
C26 C29 1.450(11) . ?
C26 C29' 1.572(9) . ?
C26 C27 1.598(12) . ?
C26 C28' 1.609(11) . ?
C27 H27A 0.9600 . ?
C27 H27B 0.9600 . ?
C27 H27C 0.9600 . ?
C28 H28A 0.9600 . ?
C28 H28B 0.9600 . ?
C28 H28C 0.9600 . ?
C29 H29A 0.9600 . ?
C29 H29B 0.9600 . ?
C29 H29C 0.9600 . ?
C27' H27D 0.9600 . ?
C27' H27E 0.9600 . ?
C27' H27F 0.9600 . ?
C28' H28D 0.9600 . ?
C28' H28E 0.9600 . ?
C28' H28F 0.9600 . ?
C29' H29D 0.9600 . ?
C29' H29E 0.9600 . ?
C29' H29F 0.9600 . ?
C30 C32 1.502(4) . ?
C30 C31 1.531(3) . ?
C30 C33 1.555(4) . ?
C31 H31A 0.9600 . ?
C31 H31B 0.9600 . ?
C31 H31C 0.9600 . ?
C32 H32A 0.9600 . ?
C32 H32B 0.9600 . ?
C32 H32C 0.9600 . ?
C33 H33A 0.9600 . ?
C33 H33B 0.9600 . ?
C33 H33C 0.9600 . ?
C34 C35 1.22(2) . ?
C34 O4 1.64(3) 2 ?
C34 H34A 0.9700 . ?
C34 H34B 0.9700 . ?
C35 H35A 0.9600 . ?
C35 H35B 0.9600 . ?
C35 H35C 0.9600 . ?
